data_4114812
loop_
_publ_author_name
'F. Albert Cotton'
'Elizabeth A. Hillard'
'Carlos A. Murillo'

_publ_section_title
;
 The First Dirhodium Tetracarboxylate Molecule without Axial Ligation: New
 Insight into the Electronic Structures of Molecules with Importance in
 Catalysis and Other Reactions
;
_journal_name_full 'Journal of the American Chemical Society'
_journal_page_first 5658
_journal_page_last 5660
_journal_paper_doi 10.1021/ja025760j
_journal_volume 124
_journal_year 2002
_chemical_formula_moiety 'Rh2 (O2C16H23)4'
_chemical_formula_sum 'C64 H92 O8 Rh2'
_chemical_formula_weight 1195.20
_chemical_name_systematic
;
 tetrakis(m^2-2,4,6-triisopropylbenzoato-O,O') dirhodium(II,II)
;
_space_group_IT_number 14
_symmetry_cell_setting monoclinic
_symmetry_space_group_name_Hall '-P 2yn'
_symmetry_space_group_name_H-M 'P 1 21/n 1'
_atom_sites_solution_hydrogens geom
_atom_sites_solution_primary direct
_atom_sites_solution_secondary difmap
_audit_creation_method SHELXL-97
_cell_angle_alpha 90.00
_cell_angle_beta 97.3500(10)
_cell_angle_gamma 90.00
_cell_formula_units_Z 4
_cell_length_a 13.6919(8)
_cell_length_b 30.8320(19)
_cell_length_c 15.1279(9)
_cell_measurement_reflns_used 5412
_cell_measurement_temperature 213(2)
_cell_measurement_theta_max 27.46
_cell_measurement_theta_min 2.247
_cell_volume 6333.7(7)
_computing_cell_refinement SAINT
_computing_data_collection SMART
_computing_data_reduction SAINT
_computing_molecular_graphics 'SHELXTL V.5 (Siemens, 1994)'
_computing_structure_refinement 'SHELXL-97 (Sheldrick, 1997)'
_computing_structure_solution 'SHELXS-97 (Sheldrick, 1990)'
_diffrn_ambient_temperature 213(2)
_diffrn_detector_area_resol_mean 'none (area detector data)'
_diffrn_measured_fraction_theta_full 0.990
_diffrn_measured_fraction_theta_max 0.990
_diffrn_measurement_device_type 'Bruker SMART area detector'
_diffrn_measurement_method '/w scans'
_diffrn_radiation_monochromator graphite
_diffrn_radiation_source 'normal-focus sealed tube'
_diffrn_radiation_type MoK\a
_diffrn_radiation_wavelength 0.71073
_diffrn_reflns_av_R_equivalents 0.0391
_diffrn_reflns_av_sigmaI/netI 0.0526
_diffrn_reflns_limit_h_max 17
_diffrn_reflns_limit_h_min -17
_diffrn_reflns_limit_k_max 39
_diffrn_reflns_limit_k_min -40
_diffrn_reflns_limit_l_max 9
_diffrn_reflns_limit_l_min -19
_diffrn_reflns_number 39947
_diffrn_reflns_theta_full 27.50
_diffrn_reflns_theta_max 27.50
_diffrn_reflns_theta_min 1.64
_exptl_absorpt_coefficient_mu 0.570
_exptl_absorpt_correction_T_max 0.973566
_exptl_absorpt_correction_T_min 0.916233
_exptl_absorpt_correction_type multi-scan
_exptl_crystal_colour yellow-green
_exptl_crystal_density_diffrn 1.253
_exptl_crystal_description plate
_exptl_crystal_F_000 2520
_exptl_crystal_size_max 0.350
_exptl_crystal_size_mid 0.145
_exptl_crystal_size_min 0.047
_refine_diff_density_max 1.072
_refine_diff_density_min -0.601
_refine_diff_density_rms 0.089
_refine_ls_extinction_method none
_refine_ls_goodness_of_fit_ref 1.062
_refine_ls_hydrogen_treatment noref
_refine_ls_matrix_type full
_refine_ls_number_parameters 612
_refine_ls_number_reflns 14415
_refine_ls_number_restraints 42
_refine_ls_restrained_S_all 1.061
_refine_ls_R_factor_all 0.0789
_refine_ls_R_factor_gt 0.0503
_refine_ls_shift/su_max 0.001
_refine_ls_shift/su_mean 0.000
_refine_ls_structure_factor_coef Fsqd
_refine_ls_weighting_details 'calc w=1/[\s^2^(Fo^2^)+(0.0383P)^2^+9.7979P] where P=(Fo^2^+2Fc^2^)/3'
_refine_ls_weighting_scheme calc
_refine_ls_wR_factor_gt 0.1034
_refine_ls_wR_factor_ref 0.1163
_reflns_number_gt 10518
_reflns_number_total 14415
_reflns_threshold_expression I>2sigma(I)
_cod_data_source_file ja025760j_s2_1.cif
_cod_data_source_block compound1
_cod_database_code 4114812

loop_
_symmetry_equiv_pos_as_xyz
'x, y, z'
'-x+1/2, y+1/2, -z+1/2'
'-x, -y, -z'
'x-1/2, -y-1/2, z-1/2'

loop_
_atom_site_label
_atom_site_type_symbol
_atom_site_fract_x
_atom_site_fract_y
_atom_site_fract_z
_atom_site_U_iso_or_equiv
_atom_site_adp_type
_atom_site_occupancy
_atom_site_symmetry_multiplicity
_atom_site_calc_flag
_atom_site_refinement_flags
_atom_site_disorder_assembly
_atom_site_disorder_group
Rh1 Rh 0.68132(2) 0.062169(8) 0.042291(18) 0.02333(7) Uani 1 1 d . . .
Rh2 Rh 0.84259(2) 0.068453(8) 0.006123(18) 0.02326(7) Uani 1 1 d . . .
O1 O 0.64162(18) 0.11366(8) -0.03772(17) 0.0302(6) Uani 1 1 d . . .
O2 O 0.65306(17) 0.02425(8) -0.06799(16) 0.0276(5) Uani 1 1 d . . .
O3 O 0.72472(17) 0.01059(8) 0.11819(17) 0.0283(5) Uani 1 1 d . . .
O4 O 0.72319(18) 0.10042(8) 0.15039(17) 0.0286(6) Uani 1 1 d . . .
O5 O 0.78587(18) 0.10926(8) -0.09434(17) 0.0291(6) Uani 1 1 d . . .
O6 O 0.81452(17) 0.01908(8) -0.08234(16) 0.0277(5) Uani 1 1 d . . .
O7 O 0.88412(18) 0.02492(8) 0.10657(17) 0.0283(5) Uani 1 1 d . . .
O8 O 0.86282(18) 0.11792(8) 0.09426(17) 0.0307(6) Uani 1 1 d . . .
C1 C 0.6976(3) 0.12223(11) -0.0964(3) 0.0293(8) Uani 1 1 d . . .
C2 C 0.65315(19) 0.14858(8) -0.17542(15) 0.0351(9) Uani 1 1 d G A .
C3 C 0.69697(18) 0.18722(8) -0.19667(18) 0.0431(10) Uani 1 1 d G . .
C4 C 0.6563(2) 0.21119(8) -0.2701(2) 0.0579(13) Uani 1 1 d G A .
H4A H 0.6856 0.2370 -0.2843 0.069 Uiso 1 1 calc R . .
C5 C 0.5718(2) 0.19651(10) -0.32230(16) 0.0558(13) Uani 1 1 d G . .
C6 C 0.52803(18) 0.15787(10) -0.30106(18) 0.0500(12) Uani 1 1 d G A .
H6A H 0.4715 0.1481 -0.3360 0.060 Uiso 1 1 calc R . .
C7 C 0.56868(19) 0.13390(8) -0.22762(19) 0.0417(10) Uani 1 1 d G . .
C8 C 0.7899(4) 0.20590(13) -0.1404(3) 0.0575(13) Uani 0.37(4) 1 d PD A 1
H8A H 0.7985 0.1915 -0.0821 0.069 Uiso 0.37(4) 1 calc PR A 1
C8X C 0.7899(4) 0.20590(13) -0.1404(3) 0.0575(13) Uani 0.63(4) 1 d PD A 2
H8XA H 0.8002 0.1886 -0.0856 0.069 Uiso 0.63(4) 1 calc PR A 2
C9 C 0.8787(15) 0.1970(13) -0.186(2) 0.063(11) Uiso 0.37(4) 1 d PD A 1
H9A H 0.9365 0.2078 -0.1505 0.094 Uiso 0.37(4) 1 calc PR A 1
H9B H 0.8714 0.2113 -0.2432 0.094 Uiso 0.37(4) 1 calc PR A 1
H9C H 0.8850 0.1663 -0.1948 0.094 Uiso 0.37(4) 1 calc PR A 1
C9X C 0.8792(14) 0.1992(11) -0.1870(19) 0.112(12) Uiso 0.63(4) 1 d PD A 2
H9XA H 0.8883 0.1688 -0.1965 0.168 Uiso 0.63(4) 1 calc PR A 2
H9XB H 0.9361 0.2106 -0.1508 0.168 Uiso 0.63(4) 1 calc PR A 2
H9XC H 0.8703 0.2140 -0.2433 0.168 Uiso 0.63(4) 1 calc PR A 2
C10 C 0.805(2) 0.25382(17) -0.1267(13) 0.056(6) Uiso 0.37(4) 1 d PD A 1
H10A H 0.7514 0.2655 -0.0985 0.084 Uiso 0.37(4) 1 calc PR A 1
H10B H 0.8061 0.2677 -0.1833 0.084 Uiso 0.37(4) 1 calc PR A 1
H10C H 0.8658 0.2589 -0.0895 0.084 Uiso 0.37(4) 1 calc PR A 1
C10X C 0.7654(15) 0.2510(3) -0.1130(8) 0.070(4) Uiso 0.63(4) 1 d PD A 2
H10D H 0.8186 0.2622 -0.0718 0.104 Uiso 0.63(4) 1 calc PR A 2
H10E H 0.7063 0.2504 -0.0850 0.104 Uiso 0.63(4) 1 calc PR A 2
H10F H 0.7556 0.2693 -0.1647 0.104 Uiso 0.63(4) 1 calc PR A 2
C11 C 0.5234(4) 0.2228(2) -0.4018(3) 0.081(2) Uani 0.479(14) 1 d PD A 1
H11A H 0.4678 0.2027 -0.4146 0.097 Uiso 0.479(14) 1 calc PR A 1
C11X C 0.5234(4) 0.2228(2) -0.4018(3) 0.081(2) Uani 0.521(14) 1 d PD A 2
H11B H 0.4948 0.1992 -0.4400 0.097 Uiso 0.521(14) 1 calc PR A 2
C12 C 0.4604(11) 0.2597(4) -0.3785(10) 0.083(5) Uiso 0.479(14) 1 d PD A 1
H12A H 0.4247 0.2713 -0.4319 0.125 Uiso 0.479(14) 1 calc PR A 1
H12B H 0.5013 0.2819 -0.3486 0.125 Uiso 0.479(14) 1 calc PR A 1
H12C H 0.4148 0.2495 -0.3399 0.125 Uiso 0.479(14) 1 calc PR A 1
C12X C 0.4313(5) 0.2453(3) -0.3834(7) 0.046(3) Uiso 0.521(14) 1 d PD A 2
H12D H 0.4089 0.2642 -0.4322 0.070 Uiso 0.521(14) 1 calc PR A 2
H12E H 0.4446 0.2620 -0.3296 0.070 Uiso 0.521(14) 1 calc PR A 2
H12F H 0.3814 0.2241 -0.3766 0.070 Uiso 0.521(14) 1 calc PR A 2
C13 C 0.5661(8) 0.2119(4) -0.4853(5) 0.062(4) Uiso 0.479(14) 1 d PD A 1
H13A H 0.5449 0.2330 -0.5303 0.094 Uiso 0.479(14) 1 calc PR A 1
H13B H 0.5441 0.1837 -0.5057 0.094 Uiso 0.479(14) 1 calc PR A 1
H13C H 0.6367 0.2121 -0.4734 0.094 Uiso 0.479(14) 1 calc PR A 1
C13X C 0.5884(8) 0.2431(4) -0.4625(8) 0.083(5) Uiso 0.521(14) 1 d PD A 2
H13D H 0.5486 0.2543 -0.5143 0.125 Uiso 0.521(14) 1 calc PR A 2
H13E H 0.6328 0.2216 -0.4804 0.125 Uiso 0.521(14) 1 calc PR A 2
H13F H 0.6254 0.2662 -0.4319 0.125 Uiso 0.521(14) 1 calc PR A 2
C14 C 0.5166(3) 0.09098(16) -0.2093(3) 0.0508(12) Uani 1 1 d . A .
H14A H 0.5632 0.0738 -0.1692 0.061 Uiso 1 1 calc R . .
C15 C 0.4859(4) 0.06336(18) -0.2924(4) 0.0698(16) Uani 1 1 d . . .
H15A H 0.4616 0.0359 -0.2748 0.105 Uiso 1 1 calc R A .
H15B H 0.5417 0.0588 -0.3237 0.105 Uiso 1 1 calc R . .
H15C H 0.4350 0.0781 -0.3306 0.105 Uiso 1 1 calc R . .
C16 C 0.4259(4) 0.0987(2) -0.1617(4) 0.0767(18) Uani 1 1 d . . .
H16A H 0.3965 0.0714 -0.1502 0.115 Uiso 1 1 calc R A .
H16B H 0.3791 0.1161 -0.1988 0.115 Uiso 1 1 calc R . .
H16C H 0.4453 0.1135 -0.1064 0.115 Uiso 1 1 calc R . .
C17 C 0.7238(3) 0.01130(11) -0.1080(2) 0.0259(7) Uani 1 1 d . . .
C18 C 0.69743(18) -0.01371(7) -0.19321(12) 0.0270(8) Uani 1 1 d G B .
C19 C 0.72746(17) 0.00127(7) -0.27210(16) 0.0333(9) Uani 1 1 d G . .
C20 C 0.6966(2) -0.01988(9) -0.35195(12) 0.0406(10) Uani 1 1 d G B .
H20A H 0.7167 -0.0099 -0.4047 0.049 Uiso 1 1 calc R . .
C21 C 0.6358(2) -0.05602(8) -0.35291(13) 0.0428(10) Uani 1 1 d G . .
C22 C 0.60577(18) -0.07100(7) -0.27402(17) 0.0408(10) Uani 1 1 d G B .
H22A H 0.5651 -0.0952 -0.2747 0.049 Uiso 1 1 calc R . .
C23 C 0.63659(18) -0.04984(8) -0.19417(13) 0.0303(8) Uani 1 1 d G . .
C24 C 0.7969(3) 0.04043(14) -0.2767(3) 0.0406(10) Uani 1 1 d . . .
H24A H 0.8000 0.0559 -0.2198 0.049 Uiso 1 1 calc R . .
C25 C 0.9005(3) 0.02466(17) -0.2860(4) 0.0584(13) Uani 1 1 d . . .
H25A H 0.9446 0.0490 -0.2826 0.088 Uiso 1 1 calc R . .
H25B H 0.9004 0.0104 -0.3425 0.088 Uiso 1 1 calc R . .
H25C H 0.9217 0.0046 -0.2388 0.088 Uiso 1 1 calc R . .
C26 C 0.7619(4) 0.07274(16) -0.3505(3) 0.0557(13) Uani 1 1 d . . .
H26A H 0.6962 0.0820 -0.3444 0.084 Uiso 1 1 calc R . .
H26B H 0.7626 0.0591 -0.4075 0.084 Uiso 1 1 calc R . .
H26C H 0.8050 0.0974 -0.3461 0.084 Uiso 1 1 calc R . .
C27 C 0.6006(3) -0.07982(16) -0.4410(3) 0.0583(14) Uani 0.31(2) 1 d PD B 1
H27A H 0.6055 -0.0576 -0.4866 0.070 Uiso 0.31(2) 1 calc PR B 1
C27X C 0.6006(3) -0.07982(16) -0.4410(3) 0.0583(14) Uani 0.69(2) 1 d PD B 2
H27B H 0.6324 -0.0658 -0.4880 0.070 Uiso 0.69(2) 1 calc PR B 2
C28 C 0.6683(14) -0.1149(7) -0.4653(15) 0.073(7) Uiso 0.31(2) 1 d PD B 1
H28A H 0.7345 -0.1040 -0.4601 0.110 Uiso 0.31(2) 1 calc PR B 1
H28B H 0.6483 -0.1241 -0.5255 0.110 Uiso 0.31(2) 1 calc PR B 1
H28C H 0.6656 -0.1391 -0.4257 0.110 Uiso 0.31(2) 1 calc PR B 1
C28X C 0.6353(9) -0.1260(2) -0.4349(8) 0.074(3) Uiso 0.69(2) 1 d PD B 2
H28D H 0.6202 -0.1398 -0.4920 0.111 Uiso 0.69(2) 1 calc PR B 2
H28E H 0.6026 -0.1412 -0.3917 0.111 Uiso 0.69(2) 1 calc PR B 2
H28F H 0.7051 -0.1267 -0.4172 0.111 Uiso 0.69(2) 1 calc PR B 2
C29 C 0.4933(5) -0.0915(6) -0.4534(11) 0.040(4) Uiso 0.31(2) 1 d PD B 1
H29A H 0.4772 -0.1060 -0.5095 0.060 Uiso 0.31(2) 1 calc PR B 1
H29B H 0.4545 -0.0656 -0.4527 0.060 Uiso 0.31(2) 1 calc PR B 1
H29C H 0.4796 -0.1103 -0.4060 0.060 Uiso 0.31(2) 1 calc PR B 1
C29X C 0.4915(3) -0.0751(5) -0.4656(7) 0.076(3) Uiso 0.69(2) 1 d PD B 2
H29D H 0.4747 -0.0449 -0.4702 0.114 Uiso 0.69(2) 1 calc PR B 2
H29E H 0.4580 -0.0884 -0.4206 0.114 Uiso 0.69(2) 1 calc PR B 2
H29F H 0.4718 -0.0890 -0.5219 0.114 Uiso 0.69(2) 1 calc PR B 2
C30 C 0.6005(3) -0.06694(12) -0.1091(3) 0.0321(8) Uani 1 1 d . B .
H30A H 0.6455 -0.0565 -0.0579 0.039 Uiso 1 1 calc R . .
C31 C 0.4971(3) -0.04868(14) -0.1017(3) 0.0445(11) Uani 1 1 d . . .
H31A H 0.4987 -0.0176 -0.1050 0.067 Uiso 1 1 calc R B .
H31B H 0.4769 -0.0573 -0.0459 0.067 Uiso 1 1 calc R . .
H31C H 0.4513 -0.0597 -0.1498 0.067 Uiso 1 1 calc R . .
C32 C 0.5971(4) -0.11693(14) -0.1045(3) 0.0535(12) Uani 1 1 d . . .
H32A H 0.6592 -0.1286 -0.1161 0.080 Uiso 1 1 calc R B .
H32B H 0.5458 -0.1276 -0.1484 0.080 Uiso 1 1 calc R . .
H32C H 0.5841 -0.1257 -0.0463 0.080 Uiso 1 1 calc R . .
C33 C 0.8160(3) 0.00425(11) 0.1378(2) 0.0272(8) Uani 1 1 d . . .
C34 C 0.8419(2) -0.03125(7) 0.20441(15) 0.0303(8) Uani 1 1 d G C .
C35 C 0.8616(2) -0.07278(8) 0.17564(14) 0.0346(9) Uani 1 1 d G . .
C36 C 0.8768(2) -0.10654(6) 0.2367(2) 0.0530(13) Uani 1 1 d G C .
H36A H 0.8900 -0.1343 0.2175 0.064 Uiso 1 1 calc R . .
C37 C 0.8721(2) -0.09878(9) 0.32662(19) 0.0612(15) Uani 1 1 d G . .
C38 C 0.8524(2) -0.05725(10) 0.35540(13) 0.0561(13) Uani 1 1 d G C .
H38A H 0.8493 -0.0521 0.4155 0.067 Uiso 1 1 calc R . .
C39 C 0.8372(2) -0.02349(7) 0.29429(17) 0.0416(10) Uani 1 1 d G . .
C40 C 0.8688(3) -0.08078(13) 0.0754(3) 0.0377(9) Uani 1 1 d . . .
H40A H 0.8261 -0.0597 0.0409 0.045 Uiso 1 1 calc R . .
C41 C 0.9744(4) -0.07255(19) 0.0569(4) 0.0746(17) Uani 1 1 d . . .
H41A H 0.9930 -0.0433 0.0734 0.112 Uiso 1 1 calc R . .
H41B H 0.9785 -0.0767 -0.0054 0.112 Uiso 1 1 calc R . .
H41C H 1.0180 -0.0925 0.0911 0.112 Uiso 1 1 calc R . .
C42 C 0.8352(4) -0.12621(16) 0.0440(4) 0.0672(15) Uani 1 1 d . . .
H42A H 0.8289 -0.1274 -0.0199 0.101 Uiso 1 1 calc R . .
H42B H 0.7727 -0.1325 0.0635 0.101 Uiso 1 1 calc R . .
H42C H 0.8829 -0.1472 0.0686 0.101 Uiso 1 1 calc R . .
C43 C 0.8885(4) -0.1350(2) 0.3951(5) 0.098(2) Uani 0.43(2) 1 d PD C 1
H43A H 0.8877 -0.1240 0.4557 0.118 Uiso 0.43(2) 1 calc PR C 1
C43X C 0.8885(4) -0.1350(2) 0.3951(5) 0.098(2) Uani 0.57(2) 1 d PD C 2
H43B H 0.8773 -0.1172 0.4464 0.118 Uiso 0.57(2) 1 calc PR C 2
C44 C 0.8159(15) -0.1712(6) 0.3750(19) 0.122(4) Uiso 0.43(2) 1 d PD C 1
H44A H 0.8163 -0.1893 0.4267 0.183 Uiso 0.43(2) 1 calc PR C 1
H44B H 0.8337 -0.1882 0.3263 0.183 Uiso 0.43(2) 1 calc PR C 1
H44C H 0.7512 -0.1594 0.3592 0.183 Uiso 0.43(2) 1 calc PR C 1
C44X C 0.7976(10) -0.1622(6) 0.3948(14) 0.122(4) Uiso 0.57(2) 1 d PD C 2
H44D H 0.7441 -0.1443 0.4081 0.183 Uiso 0.57(2) 1 calc PR C 2
H44E H 0.8095 -0.1846 0.4390 0.183 Uiso 0.57(2) 1 calc PR C 2
H44F H 0.7812 -0.1752 0.3371 0.183 Uiso 0.57(2) 1 calc PR C 2
C45 C 0.9757(11) -0.1639(6) 0.3896(13) 0.087(6) Uiso 0.43(2) 1 d PD C 1
H45A H 1.0351 -0.1473 0.4021 0.131 Uiso 0.43(2) 1 calc PR C 1
H45B H 0.9719 -0.1760 0.3308 0.131 Uiso 0.43(2) 1 calc PR C 1
H45C H 0.9758 -0.1869 0.4324 0.131 Uiso 0.43(2) 1 calc PR C 1
C45X C 0.9968(4) -0.1413(5) 0.4225(9) 0.078(4) Uiso 0.57(2) 1 d PD C 2
H45D H 1.0067 -0.1616 0.4708 0.117 Uiso 0.57(2) 1 calc PR C 2
H45E H 1.0263 -0.1140 0.4412 0.117 Uiso 0.57(2) 1 calc PR C 2
H45F H 1.0266 -0.1523 0.3729 0.117 Uiso 0.57(2) 1 calc PR C 2
C46 C 0.8170(4) 0.02200(16) 0.3281(3) 0.0505(12) Uani 1 1 d . C .
H46A H 0.8348 0.0429 0.2841 0.061 Uiso 1 1 calc R . .
C47 C 0.7078(4) 0.0280(2) 0.3361(4) 0.0737(17) Uani 1 1 d . . .
H47A H 0.6696 0.0215 0.2800 0.110 Uiso 1 1 calc R C .
H47B H 0.6960 0.0575 0.3522 0.110 Uiso 1 1 calc R . .
H47C H 0.6892 0.0089 0.3812 0.110 Uiso 1 1 calc R . .
C48 C 0.8778(5) 0.0329(2) 0.4182(4) 0.0810(19) Uani 1 1 d . . .
H48A H 0.9464 0.0280 0.4142 0.121 Uiso 1 1 calc R C .
H48B H 0.8573 0.0146 0.4638 0.121 Uiso 1 1 calc R . .
H48C H 0.8677 0.0627 0.4327 0.121 Uiso 1 1 calc R . .
C49 C 0.8034(3) 0.12151(11) 0.1522(2) 0.0282(8) Uani 1 1 d . . .
C50 C 0.83081(17) 0.15282(7) 0.22791(16) 0.0313(8) Uani 1 1 d G D .
C51 C 0.92627(16) 0.15286(8) 0.27213(18) 0.0353(9) Uani 1 1 d G . .
C52 C 0.95385(15) 0.18327(9) 0.33849(18) 0.0444(11) Uani 1 1 d G D .
H52A H 1.0177 0.1833 0.3681 0.053 Uiso 1 1 calc R . .
C53 C 0.8860(2) 0.21363(8) 0.36062(17) 0.0485(11) Uani 1 1 d G . .
C54 C 0.79051(18) 0.21360(8) 0.3164(2) 0.0487(12) Uani 1 1 d G D .
H54A H 0.7451 0.2339 0.3312 0.058 Uiso 1 1 calc R . .
C55 C 0.76293(14) 0.18319(9) 0.25004(19) 0.0403(10) Uani 1 1 d GD . .
C56 C 1.0070(3) 0.12023(15) 0.2531(3) 0.0478(12) Uani 1 1 d . . .
H56A H 0.9738 0.0952 0.2225 0.057 Uiso 1 1 calc R . .
C57 C 1.0753(4) 0.1394(2) 0.1919(4) 0.0719(17) Uani 1 1 d . . .
H57A H 1.0375 0.1483 0.1370 0.108 Uiso 1 1 calc R . .
H57B H 1.1227 0.1180 0.1798 0.108 Uiso 1 1 calc R . .
H57C H 1.1088 0.1641 0.2201 0.108 Uiso 1 1 calc R . .
C58 C 1.0678(4) 0.10334(19) 0.3391(4) 0.0765(18) Uani 1 1 d . . .
H58A H 1.0242 0.0943 0.3805 0.115 Uiso 1 1 calc R . .
H58B H 1.1100 0.1260 0.3653 0.115 Uiso 1 1 calc R . .
H58C H 1.1072 0.0791 0.3250 0.115 Uiso 1 1 calc R . .
C59 C 0.9188(4) 0.24794(16) 0.4326(3) 0.0629(15) Uani 0.782(11) 1 d PD D 1
H59A H 0.9841 0.2386 0.4601 0.076 Uiso 0.782(11) 1 calc PR D 1
C59X C 0.9188(4) 0.24794(16) 0.4326(3) 0.0629(15) Uani 0.218(11) 1 d PD D 2
H59B H 0.9495 0.2272 0.4768 0.076 Uiso 0.218(11) 1 calc PR D 2
C60 C 0.8577(6) 0.2491(3) 0.5053(5) 0.063(2) Uiso 0.782(11) 1 d PD D 1
H60A H 0.8825 0.2708 0.5478 0.094 Uiso 0.782(11) 1 calc PR D 1
H60B H 0.8594 0.2213 0.5339 0.094 Uiso 0.782(11) 1 calc PR D 1
H60C H 0.7911 0.2560 0.4817 0.094 Uiso 0.782(11) 1 calc PR D 1
C60X C 0.8350(18) 0.2627(8) 0.4890(17) 0.048(6) Uiso 0.218(11) 1 d P D 2
H60D H 0.8609 0.2839 0.5321 0.071 Uiso 0.218(11) 1 calc PR D 2
H60E H 0.8120 0.2380 0.5191 0.071 Uiso 0.218(11) 1 calc PR D 2
H60F H 0.7814 0.2750 0.4500 0.071 Uiso 0.218(11) 1 calc PR D 2
C61 C 0.9342(6) 0.2902(2) 0.3923(5) 0.066(2) Uiso 0.782(11) 1 d PD D 1
H61A H 0.9591 0.3104 0.4380 0.100 Uiso 0.782(11) 1 calc PR D 1
H61B H 0.8729 0.3006 0.3620 0.100 Uiso 0.782(11) 1 calc PR D 1
H61C H 0.9809 0.2872 0.3504 0.100 Uiso 0.782(11) 1 calc PR D 1
C61X C 1.0098(11) 0.2714(8) 0.4227(18) 0.065(9) Uiso 0.218(11) 1 d PD D 2
H61D H 1.0624 0.2510 0.4203 0.098 Uiso 0.218(11) 1 calc PR D 2
H61E H 1.0258 0.2905 0.4726 0.098 Uiso 0.218(11) 1 calc PR D 2
H61F H 1.0008 0.2880 0.3687 0.098 Uiso 0.218(11) 1 calc PR D 2
C62 C 0.65988(17) 0.18518(15) 0.2024(3) 0.0551(13) Uani 0.779(10) 1 d PD D 1
H62A H 0.6376 0.1551 0.1943 0.066 Uiso 0.779(10) 1 calc PR D 1
C62X C 0.65988(17) 0.18518(15) 0.2024(3) 0.0551(13) Uani 0.221(10) 1 d PD D 2
H62B H 0.6473 0.1651 0.1520 0.066 Uiso 0.221(10) 1 calc PR D 2
C63 C 0.6568(6) 0.2046(3) 0.1081(4) 0.075(3) Uiso 0.779(10) 1 d PD D 1
H63A H 0.5903 0.2042 0.0788 0.112 Uiso 0.779(10) 1 calc PR D 1
H63B H 0.6979 0.1878 0.0743 0.112 Uiso 0.779(10) 1 calc PR D 1
H63C H 0.6803 0.2340 0.1125 0.112 Uiso 0.779(10) 1 calc PR D 1
C63X C 0.630(2) 0.2325(4) 0.180(2) 0.098(12) Uiso 0.221(10) 1 d PD D 2
H63D H 0.6687 0.2437 0.1368 0.148 Uiso 0.221(10) 1 calc PR D 2
H63E H 0.6399 0.2498 0.2330 0.148 Uiso 0.221(10) 1 calc PR D 2
H63F H 0.5613 0.2334 0.1558 0.148 Uiso 0.221(10) 1 calc PR D 2
C64 C 0.5807(5) 0.2090(3) 0.2481(5) 0.078(3) Uiso 0.779(10) 1 d PD D 1
H64A H 0.5175 0.2051 0.2135 0.117 Uiso 0.779(10) 1 calc PR D 1
H64B H 0.5961 0.2393 0.2524 0.117 Uiso 0.779(10) 1 calc PR D 1
H64C H 0.5794 0.1973 0.3067 0.117 Uiso 0.779(10) 1 calc PR D 1
C64X C 0.592(2) 0.1782(12) 0.2755(15) 0.093(11) Uiso 0.221(10) 1 d PD D 2
H64D H 0.5250 0.1779 0.2489 0.140 Uiso 0.221(10) 1 calc PR D 2
H64E H 0.6023 0.2014 0.3181 0.140 Uiso 0.221(10) 1 calc PR D 2
H64F H 0.6083 0.1510 0.3049 0.140 Uiso 0.221(10) 1 calc PR D 2

loop_
_atom_site_aniso_label
_atom_site_aniso_U_11
_atom_site_aniso_U_22
_atom_site_aniso_U_33
_atom_site_aniso_U_23
_atom_site_aniso_U_13
_atom_site_aniso_U_12
Rh1 0.02233(14) 0.02619(13) 0.02102(14) -0.00242(11) 0.00104(10) 0.00034(11)
Rh2 0.02253(14) 0.02547(13) 0.02135(14) -0.00154(11) 0.00124(10) -0.00042(11)
O1 0.0281(13) 0.0357(14) 0.0267(14) 0.0017(11) 0.0031(11) 0.0077(11)
O2 0.0235(13) 0.0358(13) 0.0237(13) -0.0051(11) 0.0034(10) -0.0015(10)
O3 0.0244(13) 0.0310(13) 0.0295(14) 0.0016(11) 0.0034(11) 0.0019(10)
O4 0.0291(14) 0.0298(12) 0.0270(14) -0.0036(11) 0.0045(11) -0.0037(11)
O5 0.0276(13) 0.0330(13) 0.0265(14) 0.0030(11) 0.0029(11) 0.0037(11)
O6 0.0249(13) 0.0332(13) 0.0246(13) -0.0054(11) 0.0014(10) -0.0007(10)
O7 0.0253(13) 0.0326(13) 0.0265(13) 0.0024(11) 0.0013(11) 0.0010(10)
O8 0.0308(14) 0.0320(13) 0.0289(14) -0.0075(11) 0.0022(11) -0.0048(11)
C1 0.033(2) 0.0265(17) 0.027(2) -0.0039(15) 0.0007(16) 0.0018(15)
C2 0.038(2) 0.038(2) 0.030(2) 0.0042(17) 0.0081(17) 0.0110(17)
C3 0.055(3) 0.036(2) 0.038(2) 0.0065(19) 0.009(2) 0.0065(19)
C4 0.082(4) 0.046(3) 0.048(3) 0.017(2) 0.015(3) 0.012(3)
C5 0.068(3) 0.067(3) 0.032(2) 0.011(2) 0.008(2) 0.031(3)
C6 0.044(3) 0.070(3) 0.034(2) 0.011(2) 0.000(2) 0.019(2)
C7 0.036(2) 0.053(3) 0.034(2) 0.003(2) -0.0003(18) 0.0136(19)
C8 0.078(4) 0.039(2) 0.054(3) 0.006(2) 0.001(3) -0.008(2)
C8X 0.078(4) 0.039(2) 0.054(3) 0.006(2) 0.001(3) -0.008(2)
C11 0.107(5) 0.098(4) 0.038(3) 0.025(3) 0.016(3) 0.051(4)
C11X 0.107(5) 0.098(4) 0.038(3) 0.025(3) 0.016(3) 0.051(4)
C14 0.037(2) 0.071(3) 0.041(3) 0.013(2) -0.010(2) -0.001(2)
C15 0.063(3) 0.077(4) 0.065(4) -0.002(3) -0.010(3) -0.014(3)
C16 0.060(4) 0.110(5) 0.061(4) 0.012(4) 0.015(3) -0.014(3)
C17 0.0289(19) 0.0256(17) 0.0232(18) 0.0025(14) 0.0034(15) -0.0027(14)
C18 0.0258(18) 0.0333(18) 0.0215(18) -0.0057(15) 0.0020(14) 0.0013(15)
C19 0.032(2) 0.039(2) 0.028(2) -0.0045(17) 0.0035(16) -0.0013(16)
C20 0.042(2) 0.054(3) 0.028(2) -0.0065(19) 0.0111(18) -0.004(2)
C21 0.043(2) 0.054(3) 0.032(2) -0.016(2) 0.0068(19) -0.006(2)
C22 0.039(2) 0.044(2) 0.040(2) -0.014(2) 0.0080(19) -0.0106(18)
C23 0.030(2) 0.0348(19) 0.0271(19) -0.0058(16) 0.0058(16) 0.0002(15)
C24 0.047(3) 0.047(2) 0.030(2) -0.0049(19) 0.0091(19) -0.0102(19)
C25 0.045(3) 0.072(3) 0.059(3) 0.010(3) 0.006(2) -0.015(2)
C26 0.060(3) 0.057(3) 0.051(3) 0.013(2) 0.012(2) -0.006(2)
C27 0.059(3) 0.083(4) 0.033(2) -0.025(2) 0.006(2) -0.023(3)
C27X 0.059(3) 0.083(4) 0.033(2) -0.025(2) 0.006(2) -0.023(3)
C30 0.032(2) 0.0356(19) 0.0283(19) -0.0052(17) 0.0004(16) -0.0035(16)
C31 0.033(2) 0.049(2) 0.052(3) 0.005(2) 0.009(2) -0.0033(19)
C32 0.069(3) 0.043(2) 0.048(3) 0.000(2) 0.005(2) -0.007(2)
C33 0.031(2) 0.0299(18) 0.0202(18) -0.0016(15) 0.0025(15) 0.0021(15)
C34 0.030(2) 0.0354(19) 0.0261(19) 0.0059(16) 0.0043(16) -0.0028(15)
C35 0.0272(19) 0.035(2) 0.041(2) 0.0078(18) 0.0022(17) -0.0029(16)
C36 0.047(3) 0.039(2) 0.071(4) 0.016(2) 0.000(2) 0.000(2)
C37 0.058(3) 0.075(4) 0.048(3) 0.031(3) -0.003(2) -0.007(3)
C38 0.057(3) 0.076(3) 0.035(2) 0.018(3) 0.002(2) -0.006(3)
C39 0.040(2) 0.057(3) 0.028(2) 0.009(2) 0.0044(18) -0.007(2)
C40 0.032(2) 0.035(2) 0.048(3) -0.0034(19) 0.0118(19) 0.0006(16)
C41 0.055(3) 0.089(4) 0.086(4) -0.024(4) 0.035(3) -0.019(3)
C42 0.078(4) 0.054(3) 0.072(4) -0.016(3) 0.016(3) -0.014(3)
C43 0.104(5) 0.096(5) 0.088(5) 0.053(4) -0.013(4) -0.008(4)
C43X 0.104(5) 0.096(5) 0.088(5) 0.053(4) -0.013(4) -0.008(4)
C46 0.056(3) 0.066(3) 0.031(2) -0.011(2) 0.009(2) -0.006(2)
C47 0.066(4) 0.091(4) 0.067(4) -0.017(3) 0.021(3) 0.002(3)
C48 0.083(4) 0.114(5) 0.045(3) -0.032(3) 0.004(3) -0.013(4)
C49 0.030(2) 0.0278(17) 0.0254(19) -0.0010(15) -0.0004(16) 0.0022(15)
C50 0.034(2) 0.0324(19) 0.027(2) -0.0060(16) 0.0024(16) -0.0039(16)
C51 0.039(2) 0.035(2) 0.031(2) -0.0053(17) 0.0016(18) -0.0059(17)
C52 0.041(2) 0.051(3) 0.040(2) -0.013(2) 0.002(2) -0.011(2)
C53 0.057(3) 0.050(3) 0.040(3) -0.018(2) 0.011(2) -0.016(2)
C54 0.049(3) 0.045(2) 0.054(3) -0.023(2) 0.015(2) -0.003(2)
C55 0.039(2) 0.038(2) 0.045(2) -0.0119(19) 0.0072(19) -0.0027(18)
C56 0.039(2) 0.051(3) 0.049(3) -0.016(2) -0.009(2) 0.001(2)
C57 0.050(3) 0.095(4) 0.072(4) -0.029(3) 0.014(3) 0.004(3)
C58 0.062(4) 0.078(4) 0.080(4) -0.016(3) -0.028(3) 0.015(3)
C59 0.073(4) 0.065(3) 0.052(3) -0.028(3) 0.016(3) -0.024(3)
C59X 0.073(4) 0.065(3) 0.052(3) -0.028(3) 0.016(3) -0.024(3)
C62 0.042(3) 0.047(3) 0.075(4) -0.024(3) 0.004(2) 0.004(2)
C62X 0.042(3) 0.047(3) 0.075(4) -0.024(3) 0.004(2) 0.004(2)

loop_
_atom_type_symbol
_atom_type_description
_atom_type_scat_dispersion_real
_atom_type_scat_dispersion_imag
_atom_type_scat_source
C C 0.0033 0.0016 'International Tables Vol C Tables 4.2.6.8 and 6.1.1.4'
H H 0.0000 0.0000 'International Tables Vol C Tables 4.2.6.8 and 6.1.1.4'
O O 0.0106 0.0060 'International Tables Vol C Tables 4.2.6.8 and 6.1.1.4'
Rh Rh -1.1178 0.9187 'International Tables Vol C Tables 4.2.6.8 and 6.1.1.4'

loop_
_geom_angle_atom_site_label_1
_geom_angle_atom_site_label_2
_geom_angle_atom_site_label_3
_geom_angle
O3 Rh1 O1 177.66(10)
O3 Rh1 O2 91.44(10)
O1 Rh1 O2 87.25(10)
O3 Rh1 O4 88.11(10)
O1 Rh1 O4 93.00(10)
O2 Rh1 O4 174.55(10)
O3 Rh1 Rh2 88.87(7)
O1 Rh1 Rh2 89.12(7)
O2 Rh1 Rh2 86.69(7)
O4 Rh1 Rh2 87.87(7)
O8 Rh2 O6 176.99(10)
O8 Rh2 O5 91.88(10)
O6 Rh2 O5 87.12(10)
O8 Rh2 O7 90.20(10)
O6 Rh2 O7 90.50(10)
O5 Rh2 O7 173.73(10)
O8 Rh2 Rh1 87.83(7)
O6 Rh2 Rh1 89.28(7)
O5 Rh2 Rh1 86.85(7)
O7 Rh2 Rh1 87.32(7)
C1 O1 Rh1 116.1(2)
C17 O2 Rh1 119.7(2)
C33 O3 Rh1 118.0(2)
C49 O4 Rh1 117.8(2)
C1 O5 Rh2 118.7(2)
C17 O6 Rh2 115.9(2)
C33 O7 Rh2 117.2(2)
C49 O8 Rh2 118.3(2)
O5 C1 O1 125.0(3)
O5 C1 C2 118.3(3)
O1 C1 C2 116.6(3)
C3 C2 C7 120.0
C3 C2 C1 120.2(2)
C7 C2 C1 119.8(2)
C4 C3 C2 120.0
C4 C3 C8 117.3(2)
C2 C3 C8 122.7(2)
C3 C4 C5 120.0
C6 C5 C4 120.0
C6 C5 C11 118.6(3)
C4 C5 C11 121.3(3)
C5 C6 C7 120.0
C6 C7 C2 120.0
C6 C7 C14 116.8(2)
C2 C7 C14 123.2(2)
C10 C8 C9 98(2)
C10 C8 C3 121.9(9)
C9 C8 C3 109.5(14)
C13 C11 C12 131.9(8)
C13 C11 C5 111.7(5)
C12 C11 C5 115.0(7)
C15 C14 C16 108.5(4)
C15 C14 C7 114.5(4)
C16 C14 C7 111.8(4)
O2 C17 O6 124.6(3)
O2 C17 C18 117.1(3)
O6 C17 C18 118.3(3)
C19 C18 C23 120.0
C19 C18 C17 120.0(2)
C23 C18 C17 119.8(2)
C20 C19 C18 120.0
C20 C19 C24 116.6(2)
C18 C19 C24 123.4(2)
C21 C20 C19 120.0
C20 C21 C22 120.0
C20 C21 C27 120.7(2)
C22 C21 C27 119.3(2)
C23 C22 C21 120.0
C22 C23 C18 120.0
C22 C23 C30 118.3(2)
C18 C23 C30 121.7(2)
C25 C24 C26 110.4(4)
C25 C24 C19 109.9(3)
C26 C24 C19 114.0(3)
C28 C27 C29 115.0(10)
C28 C27 C21 114.8(8)
C29 C27 C21 114.4(7)
C23 C30 C31 109.5(3)
C23 C30 C32 113.3(3)
C31 C30 C32 109.2(3)
O3 C33 O7 125.9(3)
O3 C33 C34 114.4(3)
O7 C33 C34 119.7(3)
C35 C34 C39 120.0
C35 C34 C33 120.0(2)
C39 C34 C33 119.7(2)
C36 C35 C34 120.0
C36 C35 C40 120.5(2)
C34 C35 C40 119.5(2)
C35 C36 C37 120.0
C38 C37 C36 120.0
C38 C37 C43 118.8(4)
C36 C37 C43 121.2(4)
C39 C38 C37 120.0
C38 C39 C34 120.0
C38 C39 C46 118.8(2)
C34 C39 C46 121.2(2)
C41 C40 C42 110.4(4)
C41 C40 C35 109.4(4)
C42 C40 C35 113.2(4)
C45 C43 C44 93.4(16)
C45 C43 C37 116.6(8)
C44 C43 C37 111.9(11)
C47 C46 C39 111.0(4)
C47 C46 C48 109.1(4)
C39 C46 C48 113.3(4)
O4 C49 O8 124.4(3)
O4 C49 C50 118.3(3)
O8 C49 C50 117.3(3)
C51 C50 C55 120.0
C51 C50 C49 119.6(2)
C55 C50 C49 120.3(2)
C50 C51 C52 120.0
C50 C51 C56 124.0(2)
C52 C51 C56 116.0(2)
C53 C52 C51 120.0
C52 C53 C54 120.0
C52 C53 C59 119.2(3)
C54 C53 C59 120.7(3)
C55 C54 C53 120.0
C54 C55 C50 120.0
C54 C55 C62 118.1(2)
C50 C55 C62 121.9(2)
C57 C56 C58 109.7(4)
C57 C56 C51 111.7(4)
C58 C56 C51 112.6(4)
C61 C59 C60 114.7(6)
C61 C59 C53 111.1(4)
C60 C59 C53 113.8(4)
C55 C62 C64 118.4(4)
C55 C62 C63 111.9(4)
C64 C62 C63 107.0(5)

loop_
_geom_bond_atom_site_label_1
_geom_bond_atom_site_label_2
_geom_bond_distance
Rh1 O3 2.006(2)
Rh1 O1 2.028(2)
Rh1 O2 2.033(2)
Rh1 O4 2.038(2)
Rh1 Rh2 2.3499(4)
Rh2 O8 2.021(2)
Rh2 O6 2.031(2)
Rh2 O5 2.048(2)
Rh2 O7 2.053(2)
O1 C1 1.272(4)
O2 C17 1.270(4)
O3 C33 1.263(4)
O4 C49 1.273(4)
O5 C1 1.270(4)
O6 C17 1.276(4)
O7 C33 1.269(4)
O8 C49 1.275(4)
C1 C2 1.508(4)
C2 C3 1.3900
C2 C7 1.3900
C3 C4 1.3900
C3 C8 1.548(5)
C4 C5 1.3900
C5 C6 1.3900
C5 C11 1.528(5)
C6 C7 1.3900
C7 C14 1.545(5)
C8 C10 1.5020(14)
C8 C9 1.5021(14)
C11 C13 1.4961(14)
C11 C12 1.4974(10)
C14 C15 1.531(7)
C14 C16 1.532(7)
C17 C18 1.506(4)
C18 C19 1.3900
C18 C23 1.3900
C19 C20 1.3900
C19 C24 1.544(4)
C20 C21 1.3900
C21 C22 1.3900
C21 C27 1.544(4)
C22 C23 1.3900
C23 C30 1.531(4)
C24 C25 1.523(6)
C24 C26 1.527(6)
C27 C28 1.5003(14)
C27 C29 1.5007(14)
C30 C31 1.540(5)
C30 C32 1.544(5)
C33 C34 1.499(4)
C34 C35 1.3900
C34 C39 1.3900
C35 C36 1.3900
C35 C40 1.551(5)
C36 C37 1.3900
C37 C38 1.3900
C37 C43 1.521(6)
C38 C39 1.3900
C39 C46 1.530(5)
C40 C41 1.528(6)
C40 C42 1.531(6)
C43 C45 1.4997(7)
C43 C44 1.4998(7)
C46 C47 1.527(7)
C46 C48 1.540(6)
C49 C50 1.508(4)
C50 C51 1.3900
C50 C55 1.3900
C51 C52 1.3900
C51 C56 1.548(5)
C52 C53 1.3900
C53 C54 1.3900
C53 C59 1.543(5)
C54 C55 1.3900
C55 C62 1.5013
C56 C57 1.518(7)
C56 C58 1.542(7)
C59 C61 1.464(6)
C59 C60 1.464(6)
C62 C64 1.543(5)
C62 C63 1.543(5)
